data_7055925
loop_
_publ_author_name
'Adarsh, N. N.'
'Chakraborty, Amarnath'
'Tarr\'es, M\`arius'
'Dey, Surjendu'
'Novio, Fernando'
'Chattopadhyay, Basab'
'Ribas, Xavi'
'Ruiz-Molina, Daniel'

_publ_section_title
;
 Ligand and solvent effects in the formation and self-assembly of a
 metallosupramolecular cage
;
_journal_issue 3
_journal_name_full 'New J. Chem.'
_journal_page_first 1179
_journal_paper_doi 10.1039/C6NJ03456J
_journal_volume 41
_journal_year 2017
_chemical_formula_sum 'C122 H186 Cu2 N24 O43 S13'
_chemical_formula_weight 3220.81
_chemical_name_systematic
; 
 ? 
;
_space_group_IT_number 87
_symmetry_cell_setting tetragonal
_symmetry_space_group_name_Hall '-I 4'
_symmetry_space_group_name_H-M 'I 4/m'
_atom_sites_solution_hydrogens geom
_atom_sites_solution_primary direct
_atom_sites_solution_secondary difmap
_audit_creation_method SHELXL-97
_audit_update_record
;
2016-06-01 deposited with the CCDC.
2016-12-26 downloaded from the CCDC.
;
_cell_angle_alpha 90.00
_cell_angle_beta 90.00
_cell_angle_gamma 90.00
_cell_formula_units_Z 2
_cell_length_a 17.3071(6)
_cell_length_b 17.3071(6)
_cell_length_c 28.5287(12)
_cell_measurement_temperature 100(2)
_cell_volume 8545.4(6)
_computing_cell_refinement 'Bruker Apex II'
_computing_data_collection 'Bruker Apex II'
_computing_data_reduction SAINT
_computing_molecular_graphics 'Mercury 2.3'
_computing_publication_material Shelxl-97
_computing_structure_refinement 'SHELXL-97 (Sheldrick, 1997)'
_computing_structure_solution 'SHELXS-97 (Sheldrick, 1990)'
_diffrn_ambient_temperature 100(2)
_diffrn_detector_area_resol_mean 3
_diffrn_measured_fraction_theta_full 1.000
_diffrn_measured_fraction_theta_max 1.000
_diffrn_measurement_device_type 'Bruker Apex II'
_diffrn_measurement_method 'Omega scan'
_diffrn_radiation_monochromator graphite
_diffrn_radiation_source 'fine-focus sealed tube'
_diffrn_radiation_type MoK\a
_diffrn_radiation_wavelength 0.71073
_diffrn_reflns_av_R_equivalents 0.0584
_diffrn_reflns_av_sigmaI/netI 0.0271
_diffrn_reflns_limit_h_max 19
_diffrn_reflns_limit_h_min -18
_diffrn_reflns_limit_k_max 20
_diffrn_reflns_limit_k_min -19
_diffrn_reflns_limit_l_max 32
_diffrn_reflns_limit_l_min -32
_diffrn_reflns_number 37895
_diffrn_reflns_theta_full 24.26
_diffrn_reflns_theta_max 24.26
_diffrn_reflns_theta_min 1.38
_exptl_absorpt_coefficient_mu 0.484
_exptl_absorpt_correction_T_max 0.9180
_exptl_absorpt_correction_T_min 0.8606
_exptl_absorpt_correction_type multi-scan
_exptl_absorpt_process_details sadabs
_exptl_crystal_colour blue
_exptl_crystal_density_diffrn 1.252
_exptl_crystal_density_method 'not measured'
_exptl_crystal_description octahedral
_exptl_crystal_F_000 3392
_exptl_crystal_size_max 0.32
_exptl_crystal_size_mid 0.24
_exptl_crystal_size_min 0.18
_platon_squeeze_details
;
;
_refine_diff_density_max 0.610
_refine_diff_density_min -0.407
_refine_diff_density_rms 0.061
_refine_ls_extinction_method none
_refine_ls_goodness_of_fit_ref 0.970
_refine_ls_hydrogen_treatment constr
_refine_ls_matrix_type full
_refine_ls_number_parameters 190
_refine_ls_number_reflns 3562
_refine_ls_number_restraints 0
_refine_ls_restrained_S_all 0.970
_refine_ls_R_factor_all 0.0787
_refine_ls_R_factor_gt 0.0677
_refine_ls_shift/su_max 0.000
_refine_ls_shift/su_mean 0.000
_refine_ls_structure_factor_coef Fsqd
_refine_ls_weighting_details 'calc w=1/[\s^2^(Fo^2^)+(0.1397P)^2^+18.8537P] where P=(Fo^2^+2Fc^2^)/3'
_refine_ls_weighting_scheme calc
_refine_ls_wR_factor_gt 0.1993
_refine_ls_wR_factor_ref 0.2113
_reflns_number_gt 3154
_reflns_number_total 3562
_reflns_threshold_expression >2sigma(I)
_cod_data_source_file c6nj03456j2.cif
_cod_data_source_block 1
_cod_depositor_comments 'Adding full bibliography for 7055925--7055926.cif.'
_cod_original_sg_symbol_H-M I4/m
_cod_database_code 7055925

loop_
_symmetry_equiv_pos_as_xyz
'x, y, z'
'-y, x, z'
'-x, -y, z'
'y, -x, z'
'x+1/2, y+1/2, z+1/2'
'-y+1/2, x+1/2, z+1/2'
'-x+1/2, -y+1/2, z+1/2'
'y+1/2, -x+1/2, z+1/2'
'-x, -y, -z'
'y, -x, -z'
'x, y, -z'
'-y, x, -z'
'-x+1/2, -y+1/2, -z+1/2'
'y+1/2, -x+1/2, -z+1/2'
'x+1/2, y+1/2, -z+1/2'
'-y+1/2, x+1/2, -z+1/2'

loop_
_atom_site_label
_atom_site_type_symbol
_atom_site_fract_x
_atom_site_fract_y
_atom_site_fract_z
_atom_site_U_iso_or_equiv
_atom_site_adp_type
_atom_site_occupancy
_atom_site_symmetry_multiplicity
_atom_site_calc_flag
_atom_site_refinement_flags
Cu1 Cu 0.0000 0.0000 0.29371(3) 0.0360(3) Uani 1 4 d S
N1 N 0.11186(17) -0.02978(17) 0.29756(9) 0.0383(7) Uani 1 1 d .
C2 C 0.1387(2) -0.0719(3) 0.33346(14) 0.0560(11) Uani 1 1 d .
H2 H 0.1045 -0.0887 0.3564 0.067 Uiso 1 1 calc R
C3 C 0.2154(3) -0.0909(3) 0.33712(15) 0.0741(15) Uani 1 1 d .
H3 H 0.2331 -0.1199 0.3624 0.089 Uiso 1 1 calc R
C4 C 0.2655(2) -0.0666(3) 0.30328(16) 0.0728(15) Uani 1 1 d .
H4 H 0.3178 -0.0784 0.3056 0.087 Uiso 1 1 calc R
C5 C 0.2384(2) -0.0241(2) 0.26529(13) 0.0490(10) Uani 1 1 d .
C6 C 0.1613(2) -0.0061(2) 0.26398(12) 0.0400(8) Uani 1 1 d .
H6 H 0.1426 0.0233 0.2392 0.048 Uiso 1 1 calc R
N7 N 0.29199(19) -0.0020(2) 0.23167(12) 0.0620(10) Uani 1 1 d .
H7 H 0.3388 -0.0171 0.2361 0.074 Uiso 1 1 calc R
C8 C 0.2789(2) 0.0412(2) 0.19207(13) 0.0477(9) Uani 1 1 d .
O9 O 0.21778(17) 0.0699(2) 0.18297(11) 0.0788(11) Uani 1 1 d .
N10 N 0.34476(18) 0.0466(2) 0.16533(10) 0.0489(8) Uani 1 1 d .
H10 H 0.3842 0.0209 0.1749 0.059 Uiso 1 1 calc R
C11 C 0.3547(2) 0.0900(2) 0.12375(12) 0.0424(8) Uani 1 1 d .
C12 C 0.4280(2) 0.0953(2) 0.10603(13) 0.0475(9) Uani 1 1 d .
H12 H 0.4681 0.0694 0.1209 0.057 Uiso 1 1 calc R
C13 C 0.4432(2) 0.1385(2) 0.06638(13) 0.0510(10) Uani 1 1 d .
H13 H 0.4932 0.1404 0.0546 0.061 Uiso 1 1 calc R
C14 C 0.3850(2) 0.1790(2) 0.04388(12) 0.0441(9) Uani 1 1 d .
C15 C 0.3126(2) 0.1729(3) 0.06206(13) 0.0539(10) Uani 1 1 d .
H15 H 0.2726 0.1996 0.0474 0.065 Uiso 1 1 calc R
C16 C 0.2953(2) 0.1290(3) 0.10126(13) 0.0557(11) Uani 1 1 d .
H16 H 0.2448 0.1257 0.1123 0.067 Uiso 1 1 calc R
C17 C 0.4016(4) 0.2252(3) 0.0000 0.0496(13) Uani 1 2 d S
H17B H 0.4554 0.2409 0.0000 0.060 Uiso 1 2 calc SR
H17A H 0.3701 0.2716 0.0000 0.060 Uiso 1 2 calc SR
O18 O 0.0000 0.0000 0.21250(16) 0.0410(11) Uani 1 4 d S
S19 S 0.0346(3) -0.0202(5) 0.16685(14) 0.0524(10) Uani 0.25 1 d P
C20 C 0.0415(9) 0.0659(8) 0.1350(4) 0.107(4) Uani 0.50 1 d P
O21A O 0.0000 0.0000 0.4333(3) 0.055(2) Uiso 0.60 4 d SP
O21B O 0.0000 0.0000 0.3861(3) 0.029(2) Uiso 0.40 4 d SP
S22 S 1.0000 0.5000 0.2500 0.0398(4) Uani 1 4 d S
O23 O 0.95142(18) 0.45007(18) 0.27899(12) 0.0687(9) Uani 1 1 d .

loop_
_atom_site_aniso_label
_atom_site_aniso_U_11
_atom_site_aniso_U_22
_atom_site_aniso_U_33
_atom_site_aniso_U_23
_atom_site_aniso_U_13
_atom_site_aniso_U_12
Cu1 0.0345(4) 0.0345(4) 0.0390(5) 0.000 0.000 0.000
N1 0.0398(16) 0.0420(16) 0.0331(15) 0.0045(12) -0.0028(12) 0.0024(12)
C2 0.047(2) 0.078(3) 0.044(2) 0.018(2) -0.0006(17) 0.001(2)
C3 0.052(3) 0.118(4) 0.053(2) 0.044(3) -0.004(2) 0.009(3)
C4 0.038(2) 0.120(4) 0.060(3) 0.039(3) -0.0038(19) 0.008(2)
C5 0.038(2) 0.069(3) 0.040(2) 0.0166(18) -0.0031(16) -0.0031(18)
C6 0.0404(19) 0.046(2) 0.0340(18) 0.0068(15) 0.0007(15) -0.0033(15)
N7 0.0365(17) 0.100(3) 0.050(2) 0.0297(19) -0.0023(15) 0.0003(17)
C8 0.042(2) 0.063(2) 0.038(2) 0.0072(17) -0.0044(16) -0.0038(18)
O9 0.0446(17) 0.126(3) 0.066(2) 0.050(2) 0.0096(14) 0.0171(17)
N10 0.0396(17) 0.068(2) 0.0387(16) 0.0133(15) -0.0003(13) -0.0059(14)
C11 0.047(2) 0.047(2) 0.0331(18) 0.0011(15) -0.0042(15) -0.0078(16)
C12 0.049(2) 0.052(2) 0.041(2) 0.0027(17) 0.0017(17) -0.0011(17)
C13 0.053(2) 0.057(2) 0.043(2) -0.0028(18) 0.0086(17) -0.0122(19)
C14 0.054(2) 0.044(2) 0.0337(18) -0.0062(15) -0.0011(16) -0.0124(17)
C15 0.054(2) 0.071(3) 0.037(2) 0.0057(18) -0.0049(17) 0.002(2)
C16 0.043(2) 0.086(3) 0.038(2) 0.008(2) -0.0013(16) -0.008(2)
C17 0.068(4) 0.044(3) 0.037(3) 0.000 0.000 -0.012(3)
O18 0.0445(17) 0.0445(17) 0.034(3) 0.000 0.000 0.000
S19 0.055(5) 0.052(5) 0.050(2) -0.013(2) 0.0141(17) -0.008(3)
C20 0.144(12) 0.123(11) 0.055(6) 0.026(7) 0.020(7) -0.024(9)
S22 0.0330(6) 0.0330(6) 0.0534(11) 0.000 0.000 0.000
O23 0.0588(18) 0.0577(18) 0.090(2) 0.0201(16) 0.0188(16) 0.0063(14)

loop_
_atom_type_symbol
_atom_type_description
_atom_type_scat_dispersion_real
_atom_type_scat_dispersion_imag
_atom_type_scat_source
C C 0.0033 0.0016 'International Tables Vol C Tables 4.2.6.8 and 6.1.1.4'
Cu Cu 0.3201 1.2651 'International Tables Vol C Tables 4.2.6.8 and 6.1.1.4'
N N 0.0061 0.0033 'International Tables Vol C Tables 4.2.6.8 and 6.1.1.4'
O O 0.0106 0.0060 'International Tables Vol C Tables 4.2.6.8 and 6.1.1.4'
S S 0.1246 0.1234 'International Tables Vol C Tables 4.2.6.8 and 6.1.1.4'
H H 0.0000 0.0000 'International Tables Vol C Tables 4.2.6.8 and 6.1.1.4'

loop_
_geom_angle_atom_site_label_1
_geom_angle_atom_site_label_2
_geom_angle_atom_site_label_3
_geom_angle
_geom_angle_site_symmetry_1
_geom_angle_site_symmetry_3
N1 Cu1 N1 173.74(16) 2 4
N1 Cu1 N1 89.830(9) 2 .
N1 Cu1 N1 89.827(9) 4 .
N1 Cu1 N1 89.826(9) 2 3
N1 Cu1 N1 89.832(9) 4 3
N1 Cu1 N1 173.74(16) . 3
N1 Cu1 O18 93.13(8) 2 .
N1 Cu1 O18 93.13(8) 4 .
N1 Cu1 O18 93.13(8) . .
N1 Cu1 O18 93.13(8) 3 .
C2 N1 C6 119.2(3) . .
C2 N1 Cu1 121.0(2) . .
C6 N1 Cu1 119.7(2) . .
N1 C2 C3 121.6(4) . .
N1 C2 H2 119.2 . .
C3 C2 H2 119.2 . .
C4 C3 C2 119.2(4) . .
C4 C3 H3 120.4 . .
C2 C3 H3 120.4 . .
C3 C4 C5 119.9(4) . .
C3 C4 H4 120.0 . .
C5 C4 H4 120.0 . .
C6 C5 N7 124.7(3) . .
C6 C5 C4 118.1(3) . .
N7 C5 C4 117.3(3) . .
N1 C6 C5 122.0(3) . .
N1 C6 H6 119.0 . .
C5 C6 H6 119.0 . .
C8 N7 C5 127.4(3) . .
C8 N7 H7 116.3 . .
C5 N7 H7 116.3 . .
O9 C8 N7 123.4(4) . .
O9 C8 N10 125.7(3) . .
N7 C8 N10 110.9(3) . .
C8 N10 C11 127.1(3) . .
C8 N10 H10 116.5 . .
C11 N10 H10 116.5 . .
C12 C11 C16 119.0(3) . .
C12 C11 N10 117.3(3) . .
C16 C11 N10 123.7(3) . .
C11 C12 C13 121.0(4) . .
C11 C12 H12 119.5 . .
C13 C12 H12 119.5 . .
C12 C13 C14 121.0(4) . .
C12 C13 H13 119.5 . .
C14 C13 H13 119.5 . .
C15 C14 C13 117.0(3) . .
C15 C14 C17 122.1(4) . .
C13 C14 C17 120.9(4) . .
C14 C15 C16 123.3(4) . .
C14 C15 H15 118.3 . .
C16 C15 H15 118.3 . .
C15 C16 C11 118.7(4) . .
C15 C16 H16 120.7 . .
C11 C16 H16 120.7 . .
C14 C17 C14 111.7(4) . 11
C14 C17 H17B 109.3 . .
C14 C17 H17B 109.3 11 .
C14 C17 H17A 109.3 . .
C14 C17 H17A 109.3 11 .
H17B C17 H17A 107.9 . .
S19 O18 S19 56.1(4) 4 2
S19 O18 S19 38.8(2) 4 3
S19 O18 S19 38.8(2) 2 3
S19 O18 S19 38.8(2) 4 .
S19 O18 S19 38.8(2) 2 .
S19 O18 S19 56.1(4) 3 .
S19 O18 Cu1 151.97(18) 4 .
S19 O18 Cu1 151.96(18) 2 .
S19 O18 Cu1 151.96(18) 3 .
S19 O18 Cu1 151.97(18) . .
S19 S19 S19 89.998(2) 4 2
S19 S19 C20 112.6(11) 4 4
S19 S19 C20 116.1(11) 2 4
S19 S19 S19 44.995(1) 4 3
S19 S19 S19 45.0 2 3
C20 S19 S19 125.7(7) 4 3
S19 S19 O18 70.59(12) 4 .
S19 S19 O18 70.59(12) 2 .
C20 S19 O18 172.0(8) 4 .
S19 S19 O18 61.96(18) 3 .
S19 S19 C20 106.4(7) 4 .
S19 S19 C20 36.2(6) 2 .
C20 S19 C20 79.9(9) 4 .
S19 S19 C20 68.2(8) 3 .
O18 S19 C20 106.5(6) . .
S19 S19 C20 34.3(6) 4 3
S19 S19 C20 104.0(7) 2 3
C20 S19 C20 78.3(8) 4 3
S19 S19 C20 65.6(8) 3 3
O18 S19 C20 104.8(6) . 3
C20 S19 C20 99.4(8) . 3
S19 S19 C20 50.8(6) 4 2
S19 S19 C20 48.7(6) 2 2
C20 S19 C20 101.7(10) 4 2
S19 S19 C20 24.1(3) 3 2
O18 S19 C20 86.0(4) . 2
C20 S19 C20 55.6(4) . 2
C20 S19 C20 55.3(4) 3 2
S19 C20 S19 31.1(6) 2 .
S19 C20 S19 29.6(5) 2 3
S19 C20 S19 46.2(4) . 3
S19 C20 C20 66.5(7) 2 4
S19 C20 C20 35.4(3) . 4
S19 C20 C20 74.4(3) 3 4
S19 C20 C20 64.7(7) 2 2
S19 C20 C20 75.2(3) . 2
S19 C20 C20 35.2(3) 3 2
C20 C20 C20 90.002(1) 4 2
S19 C20 S19 30.3(5) 2 4
S19 C20 S19 24.9(2) . 4
S19 C20 S19 25.2(2) 3 4
C20 C20 S19 49.2(3) 4 4
C20 C20 S19 50.3(3) 2 4
O23 S22 O23 108.66(14) 3_765 14_565
O23 S22 O23 108.66(14) 3_765 16_645
O23 S22 O23 111.1(3) 14_565 16_645
O23 S22 O23 111.1(3) 3_765 .
O23 S22 O23 108.66(14) 14_565 .
O23 S22 O23 108.66(14) 16_645 .

loop_
_geom_bond_atom_site_label_1
_geom_bond_atom_site_label_2
_geom_bond_distance
_geom_bond_site_symmetry_2
Cu1 N1 2.006(3) 2
Cu1 N1 2.006(3) 4
Cu1 N1 2.006(3) .
Cu1 N1 2.006(3) 3
Cu1 O18 2.317(5) .
N1 C2 1.340(5) .
N1 C6 1.348(4) .
C2 C3 1.372(6) .
C2 H2 0.9300 .
C3 C4 1.364(6) .
C3 H3 0.9300 .
C4 C5 1.391(5) .
C4 H4 0.9300 .
C5 C6 1.371(5) .
C5 N7 1.388(5) .
C6 H6 0.9300 .
N7 C8 1.374(5) .
N7 H7 0.8600 .
C8 O9 1.197(5) .
C8 N10 1.375(5) .
N10 C11 1.414(5) .
N10 H10 0.8600 .
C11 C12 1.367(5) .
C11 C16 1.388(5) .
C12 C13 1.381(5) .
C12 H12 0.9300 .
C13 C14 1.384(5) .
C13 H13 0.9300 .
C14 C15 1.361(5) .
C14 C17 1.513(5) .
C15 C16 1.385(5) .
C15 H15 0.9300 .
C16 H16 0.9300 .
C17 C14 1.513(5) 11
C17 H17B 0.9700 .
C17 H17A 0.9700 .
O18 S19 1.475(5) 4
O18 S19 1.475(5) 2
O18 S19 1.475(5) 3
O18 S19 1.475(5) .
S19 S19 0.981(6) 4
S19 S19 0.981(6) 2
S19 C20 1.121(11) 4
S19 S19 1.387(8) 3
S19 C20 1.750(14) .
S19 C20 1.785(14) 3
S19 C20 2.234(13) 2
C20 S19 1.121(11) 2
C20 S19 1.785(14) 3
C20 C20 1.906(19) 4
C20 C20 1.906(19) 2
C20 S19 2.234(13) 4
O21A O21B 1.344(13) .
S22 O23 1.462(3) 3_765
S22 O23 1.462(3) 14_565
S22 O23 1.462(3) 16_645
S22 O23 1.462(3) .

loop_
_geom_hbond_atom_site_label_D
_geom_hbond_atom_site_label_H
_geom_hbond_atom_site_label_A
_geom_hbond_distance_DH
_geom_hbond_distance_HA
_geom_hbond_distance_DA
_geom_hbond_angle_DHA
_geom_hbond_site_symmetry_A
N7 H7 O23 0.86 2.55 3.174(5) 130.3 4_565
N7 H7 O23 0.86 2.08 2.897(5) 159.4 15_445
N10 H10 O23 0.86 2.14 2.954(4) 157.5 15_445

loop_
_platon_squeeze_void_nr
_platon_squeeze_void_average_x
_platon_squeeze_void_average_y
_platon_squeeze_void_average_z
_platon_squeeze_void_volume
_platon_squeeze_void_count_electrons
1 -0.004 0.001 -0.008 4494.0 1031.5
